data_1527936
loop_
_publ_author_name
'Podberezskaya, N.V.'
'Borisov, S.V.'
'Baidina, I.A.'
'Belov, N.'

_publ_section_title
;
 Kristallicheskaya struktura N H4 Er3 F10 chetyrekhsloinyikationnyi karkas
 "Flyuoritovogo" tipa
;
_journal_name_full 'Zhurnal Strukturnoi Khimii (Issue-No. from 1981)'
_journal_page_first 147
_journal_page_last 152
_journal_volume 17
_journal_year 1976
_chemical_formula_sum 'Er3 F10 H4 N'
_chemical_name_systematic '(N H4) Er3 F10'
_space_group_IT_number 186
_symmetry_space_group_name_Hall 'P 6c -2c'
_symmetry_space_group_name_H-M 'P 63 m c'
_cell_angle_alpha 90
_cell_angle_beta 90
_cell_angle_gamma 120
_cell_formula_units_Z 4
_cell_length_a 8.1
_cell_length_b 8.1
_cell_length_c 13.34
_cell_volume 757.978
_citation_journal_id_ASTM ZSTKAI
_cod_data_source_file Podberezskaya_ZSTKAI_1976_738.cif
_cod_data_source_block H4Er3F10N1
_cod_original_cell_volume 757.9779
_cod_original_formula_sum 'H4 Er3 F10 N1'
_cod_database_code 1527936

loop_
_symmetry_equiv_pos_as_xyz
x,y,z
x-y,x,z+1/2
-y,x-y,z
-x,-y,z+1/2
-x+y,-x,z
y,-x+y,z+1/2
y,x,z+1/2
-x+y,y,z
-x,-x+y,z+1/2
-y,-x,z
x-y,-y,z+1/2
x,x-y,z

loop_
_atom_site_label
_atom_site_type_symbol
_atom_site_fract_x
_atom_site_fract_y
_atom_site_fract_z
_atom_site_occupancy
_atom_site_U_iso_or_equiv
F6 F-1 0.6666 0.3333 0.311 1 0.0
F3 F-1 0.514 0.486 0.178 1 0.0
Er1 Er+3 0.5057 0.4943 -0.0057 1 0.0
F1 F-1 0.116 0.232 0.201 1 0.0
N1 N-3 0 0 0.015 1 0.0
F2 F-1 0.216 0.432 0.042 1 0.0
Er2 Er+3 0.3494 0.1747 0.237 1 0.0
F7 F-1 0.368 0.184 0.067 1 0.0
F4 F-1 0.336 0.327 0.365 1 0.0
F5 F-1 0.6666 0.3333 -0.036 1 0.0
N2 N-3 0.3333 0.6666 0.247 1 0.0
